data_4102677
loop_
_publ_author_name
'Michihiro Nishikawa'
'Kuniharu Nomoto'
'Shoko Kume'
'Keiichi Inoue'
'Makoto Sakai'
'Masaaki Fujii'
'Hiroshi Nishihara'

_publ_section_title
;
 Dual Emission Caused by Ring Inversion Isomerization of a
 4-Methyl-2-pyridyl-pyrimidine Copper(I) Complex
;
_journal_name_full 'Journal of the American Chemical Society'
_journal_page_first 9579
_journal_page_last 9581
_journal_paper_doi 10.1021/ja103718e
_journal_volume 132
_journal_year 2010
_chemical_formula_sum 'C47 H38 B Cl3 Cu F4 N3 O P2'
_chemical_formula_weight 979.44
_space_group_IT_number 2
_symmetry_space_group_name_Hall '-P 1'
_symmetry_space_group_name_H-M 'P -1'
_audit_creation_date 2009-08-24T17:51:38-00:00
_audit_creation_method 'WinGX routine CIF_UPDATE'
_cell_angle_alpha 96.296(5)
_cell_angle_beta 94.822(3)
_cell_angle_gamma 107.981(6)
_cell_formula_units_Z 2
_cell_length_a 9.661(4)
_cell_length_b 13.796(5)
_cell_length_c 19.080(7)
_cell_measurement_reflns_used 6323
_cell_measurement_temperature 113(2)
_cell_measurement_theta_max 27.4797
_cell_measurement_theta_min 3.1072
_cell_volume 2385.5(16)
_computing_cell_refinement 'CrystalClear (Rigaku/MSC Inc., 2006)'
_computing_data_collection 'CrystalClear (Rigaku/MSC Inc., 2006)'
_computing_data_reduction 'CrystalClear (Rigaku/MSC Inc., 2006)'
_computing_structure_refinement 'SHELXL-97 (Sheldrick, 1997)'
_computing_structure_solution
;
        ????
;
_diffrn_ambient_temperature 113(2)
_diffrn_measured_fraction_theta_full 0.945
_diffrn_measured_fraction_theta_max 0.945
_diffrn_measurement_device
;
        Saturn724 (4x4 bin mode)
;
_diffrn_measurement_method dtintegrate.ref
_diffrn_radiation_type MoK\a
_diffrn_radiation_wavelength 0.7107
_diffrn_reflns_av_R_equivalents 0.0194
_diffrn_reflns_limit_h_max 12
_diffrn_reflns_limit_h_min -12
_diffrn_reflns_limit_k_max 17
_diffrn_reflns_limit_k_min -17
_diffrn_reflns_limit_l_max 21
_diffrn_reflns_limit_l_min -24
_diffrn_reflns_number 18299
_diffrn_reflns_theta_full 27.48
_diffrn_reflns_theta_max 27.48
_diffrn_reflns_theta_min 3.11
_exptl_absorpt_coefficient_mu 0.746
_exptl_absorpt_correction_T_max 0.915
_exptl_absorpt_correction_T_min 0.8748
_exptl_absorpt_correction_type multi-scan
_exptl_crystal_colour Yellow
_exptl_crystal_density_diffrn 1.364
_exptl_crystal_density_method 'not measured'
_exptl_crystal_description Block
_exptl_crystal_F_000 1000
_exptl_crystal_size_max 0.23
_exptl_crystal_size_mid 0.21
_exptl_crystal_size_min 0.18
_refine_diff_density_max 2.904
_refine_diff_density_min -1.436
_refine_ls_extinction_method none
_refine_ls_goodness_of_fit_ref 1.039
_refine_ls_hydrogen_treatment constr
_refine_ls_matrix_type full
_refine_ls_number_parameters 554
_refine_ls_number_reflns 10336
_refine_ls_number_restraints 0
_refine_ls_restrained_S_all 1.039
_refine_ls_R_factor_gt 0.094
_refine_ls_shift/su_max 0.012
_refine_ls_structure_factor_coef Fsqd
_refine_ls_weighting_details 'calc w=1/[\s^2^(Fo^2^)+(0.1569P)^2^+9.4427P] where P=(Fo^2^+2Fc^2^)/3'
_refine_ls_weighting_scheme calc
_refine_ls_wR_factor_ref 0.2827
_reflns_number_gt 8139
_reflns_number_total 10336
_reflns_threshold_expression >2sigma(I)
_cod_data_source_file ja103718e_si_002.cif
_cod_data_source_block auto
_cod_depositor_comments
;
The following automatic conversions were performed:

'_exptl_absorpt_correction_type' value 'Multi-scan' changed to
'multi-scan' according to the built-in table from CIF Core dictionary
named 'cif_core.dic' version 2.4.1 from 2010-06-29.

Automatic conversion script
Id: cif_fix_values 1715 2011-07-08 13:25:40Z adriana 
;
_cod_database_code 4102677

loop_
_symmetry_equiv_pos_as_xyz
'x, y, z'
'-x, -y, -z'

loop_
_atom_site_label
_atom_site_type_symbol
_atom_site_fract_x
_atom_site_fract_y
_atom_site_fract_z
_atom_site_U_iso_or_equiv
_atom_site_adp_type
_atom_site_occupancy
_atom_site_calc_flag
_atom_site_refinement_flags
Cu1 Cu 0.85687(6) 0.33486(4) 0.70823(3) 0.0317(2) Uani 1 d .
P2 P 0.61256(13) 0.28883(10) 0.67292(7) 0.0309(3) Uani 1 d .
P1 P 0.92269(13) 0.39570(9) 0.82399(7) 0.0296(3) Uani 1 d .
Cl3 Cl 0.6051(4) 0.8685(2) 0.77566(13) 0.0953(8) Uani 1 d .
Cl2 Cl 0.7065(3) 0.74099(19) 0.86029(13) 0.0880(7) Uani 1 d .
Cl1 Cl 0.8878(4) 0.9496(3) 0.85911(16) 0.1322(14) Uani 1 d .
F2 F 0.9961(5) 0.8388(4) 0.7170(2) 0.0705(12) Uani 1 d .
O1 O 0.6567(4) 0.2314(3) 0.8214(2) 0.0361(8) Uani 1 d .
F4 F 0.9751(6) 0.8207(3) 0.5972(2) 0.0779(14) Uani 1 d .
F1 F 0.8674(5) 0.6838(3) 0.6531(4) 0.0865(16) Uani 1 d .
C16 C 0.9620(6) 0.3094(4) 0.9482(3) 0.0385(11) Uani 1 d .
H16 H 0.9062 0.3486 0.9686 0.046 Uiso 1 calc R
N1 N 0.9879(5) 0.4058(3) 0.6366(2) 0.0336(9) Uani 1 d .
C33 C 0.3866(6) 0.0982(4) 0.6656(3) 0.0437(12) Uani 1 d .
H33 H 0.3628 0.1051 0.6175 0.052 Uiso 1 calc R
C34 C 0.5017(6) 0.1757(4) 0.7081(3) 0.0355(10) Uani 1 d .
C36 C 0.5995(6) 0.4866(4) 0.6865(3) 0.0392(11) Uani 1 d .
H36 H 0.694 0.5023 0.6711 0.047 Uiso 1 calc R
C39 C 0.3264(6) 0.4430(5) 0.7328(3) 0.0420(12) Uani 1 d .
H39 H 0.2328 0.4283 0.749 0.05 Uiso 1 calc R
F3 F 1.1131(5) 0.7466(4) 0.6578(3) 0.0760(13) Uani 1 d .
C41 C 0.5581(6) 0.2529(4) 0.5763(3) 0.0381(11) Uani 1 d .
C11 C 0.9891(5) 0.3146(4) 0.8788(3) 0.0312(10) Uani 1 d .
N2 N 1.1472(5) 0.3696(4) 0.5568(3) 0.0429(10) Uani 1 d .
C29 C 0.5348(6) 0.1611(4) 0.7782(3) 0.0387(11) Uani 1 d .
C18 C 1.1795(6) 0.5420(4) 0.9023(3) 0.0370(11) Uani 1 d .
H18 H 1.1875 0.4892 0.9289 0.044 Uiso 1 calc R
C12 C 1.0688(5) 0.2549(4) 0.8485(3) 0.0345(10) Uani 1 d .
H12 H 1.0867 0.2568 0.8004 0.041 Uiso 1 calc R
C28 C 0.6392(6) 0.3214(4) 0.8548(3) 0.0341(10) Uani 1 d .
N3 N 0.9266(5) 0.2141(3) 0.6697(3) 0.0384(10) Uani 1 d .
C24 C 0.7555(7) 0.5011(4) 0.8999(3) 0.0393(11) Uani 1 d .
H24 H 0.8394 0.5611 0.9083 0.047 Uiso 1 calc R
C17 C 1.0609(6) 0.5227(4) 0.8493(3) 0.0331(10) Uani 1 d .
C35 C 0.5250(6) 0.3864(4) 0.6954(3) 0.0327(10) Uani 1 d .
C42 C 0.4380(7) 0.2700(5) 0.5414(3) 0.0440(12) Uani 1 d .
H42 H 0.381 0.3026 0.5674 0.053 Uiso 1 calc R
C13 C 1.1216(6) 0.1931(4) 0.8887(3) 0.0418(12) Uani 1 d .
H13 H 1.176 0.1529 0.8681 0.05 Uiso 1 calc R
C19 C 1.2850(6) 0.6386(5) 0.9158(3) 0.0441(13) Uani 1 d .
H19 H 1.3654 0.6513 0.9517 0.053 Uiso 1 calc R
C30 C 0.4570(7) 0.0748(5) 0.8056(4) 0.0502(14) Uani 1 d .
H30 H 0.4823 0.066 0.8532 0.06 Uiso 1 calc R
C4 C 1.0257(6) 0.5026(4) 0.6243(3) 0.0372(11) Uani 1 d .
H4 H 0.9823 0.5484 0.6474 0.045 Uiso 1 calc R
C40 C 0.3872(6) 0.3644(4) 0.7184(3) 0.0349(10) Uani 1 d .
H40 H 0.3344 0.2959 0.7244 0.042 Uiso 1 calc R
C8 C 1.0009(7) 0.0592(4) 0.5961(3) 0.0452(13) Uani 1 d .
H8 H 1.0274 0.0057 0.5709 0.054 Uiso 1 calc R
C23 C 0.7655(6) 0.4086(4) 0.8647(3) 0.0346(10) Uani 1 d .
C2 C 1.1868(6) 0.4665(5) 0.5451(3) 0.0448(13) Uani 1 d .
C6 C 1.0078(6) 0.2344(4) 0.6177(3) 0.0368(11) Uani 1 d .
C27 C 0.5077(6) 0.3239(5) 0.8780(3) 0.0443(13) Uani 1 d .
H27 H 0.4244 0.2636 0.8709 0.053 Uiso 1 calc R
C32 C 0.3063(7) 0.0111(5) 0.6930(4) 0.0518(15) Uani 1 d .
H32 H 0.2283 -0.0407 0.6636 0.062 Uiso 1 calc R
C31 C 0.3397(7) 0.0004(5) 0.7618(4) 0.0562(16) Uani 1 d .
H31 H 0.283 -0.0582 0.7804 0.067 Uiso 1 calc R
C43 C 0.4004(8) 0.2398(6) 0.4689(3) 0.0571(16) Uani 1 d .
H43 H 0.3154 0.2488 0.4456 0.068 Uiso 1 calc R
C38 C 0.4033(7) 0.5427(5) 0.7234(3) 0.0444(13) Uani 1 d .
H38 H 0.3628 0.5965 0.7334 0.053 Uiso 1 calc R
C100 C 0.7581(9) 0.8412(6) 0.8094(4) 0.0630(18) Uani 1 d .
H100 H 0.8039 0.8177 0.7686 0.076 Uiso 1 calc R
C22 C 1.0512(7) 0.6020(4) 0.8114(3) 0.0442(13) Uani 1 d .
H22 H 0.9712 0.5898 0.7754 0.053 Uiso 1 calc R
C5 C 1.0512(6) 0.3426(4) 0.6019(3) 0.0364(11) Uani 1 d .
C3 C 1.1270(7) 0.5381(5) 0.5784(3) 0.0456(13) Uani 1 d .
H3 H 1.1551 0.6076 0.5697 0.055 Uiso 1 calc R
C14 C 1.0954(6) 0.1896(4) 0.9587(3) 0.0433(13) Uani 1 d .
H14 H 1.1322 0.1475 0.9862 0.052 Uiso 1 calc R
C21 C 1.1571(8) 0.6980(5) 0.8259(4) 0.0540(16) Uani 1 d .
H21 H 1.1493 0.7517 0.8002 0.065 Uiso 1 calc R
C20 C 1.2758(7) 0.7159(5) 0.8784(4) 0.0500(14) Uani 1 d .
H20 H 1.3495 0.7814 0.888 0.06 Uiso 1 calc R
C46 C 0.6427(7) 0.2090(6) 0.5365(4) 0.0571(17) Uani 1 d .
H46 H 0.727 0.1985 0.5594 0.069 Uiso 1 calc R
C10 C 0.8800(7) 0.1155(4) 0.6864(3) 0.0461(13) Uani 1 d .
H10 H 0.8214 0.1014 0.7239 0.055 Uiso 1 calc R
C7 C 1.0487(7) 0.1584(5) 0.5773(3) 0.0446(13) Uani 1 d .
H7 H 1.1058 0.1735 0.5393 0.054 Uiso 1 calc R
C9 C 0.9162(8) 0.0378(5) 0.6503(3) 0.0487(14) Uani 1 d .
H9 H 0.8835 -0.0299 0.6624 0.058 Uiso 1 calc R
C15 C 1.0149(7) 0.2479(5) 0.9889(3) 0.0440(13) Uani 1 d .
H15 H 0.9964 0.2456 1.0369 0.053 Uiso 1 calc R
C25 C 0.6238(8) 0.5052(5) 0.9223(3) 0.0510(15) Uani 1 d .
H25 H 0.6175 0.5684 0.9448 0.061 Uiso 1 calc R
C37 C 0.5387(7) 0.5636(5) 0.6994(3) 0.0465(13) Uani 1 d .
H37 H 0.5903 0.6316 0.6919 0.056 Uiso 1 calc R
C26 C 0.5005(7) 0.4166(6) 0.9118(3) 0.0510(15) Uani 1 d .
H26 H 0.4113 0.4198 0.9279 0.061 Uiso 1 calc R
B1 B 0.9814(8) 0.7724(6) 0.6535(4) 0.0479(15) Uiso 1 d .
C44 C 0.4867(9) 0.1967(7) 0.4307(4) 0.070(2) Uani 1 d .
H44 H 0.4628 0.1782 0.3807 0.084 Uiso 1 calc R
C1 C 1.3005(9) 0.4978(6) 0.4969(4) 0.0629(18) Uani 1 d .
H1A H 1.3289 0.4382 0.4792 0.094 Uiso 1 calc R
H1B H 1.3865 0.5518 0.5229 0.094 Uiso 1 calc R
H1C H 1.261 0.5241 0.4567 0.094 Uiso 1 calc R
C45 C 0.6064(9) 0.1804(8) 0.4641(4) 0.075(2) Uani 1 d .
H45 H 0.6646 0.1494 0.4375 0.09 Uiso 1 calc R

loop_
_atom_site_aniso_label
_atom_site_aniso_U_11
_atom_site_aniso_U_22
_atom_site_aniso_U_33
_atom_site_aniso_U_23
_atom_site_aniso_U_13
_atom_site_aniso_U_12
Cu1 0.0291(3) 0.0247(3) 0.0404(3) 0.0019(2) 0.0028(2) 0.0087(2)
P2 0.0254(6) 0.0276(6) 0.0356(6) 0.0006(5) 0.0014(5) 0.0047(5)
P1 0.0276(6) 0.0248(6) 0.0363(6) 0.0028(5) 0.0010(5) 0.0093(5)
Cl3 0.128(2) 0.119(2) 0.0692(13) 0.0231(13) 0.0121(13) 0.0804(19)
Cl2 0.0975(17) 0.0768(14) 0.0759(13) 0.0278(11) -0.0200(12) 0.0105(12)
Cl1 0.129(3) 0.107(2) 0.0920(18) -0.0214(16) 0.0078(17) -0.0478(19)
F2 0.076(3) 0.063(3) 0.069(3) 0.007(2) 0.021(2) 0.015(2)
O1 0.0297(17) 0.0339(19) 0.0447(19) 0.0045(15) 0.0062(14) 0.0104(15)
F4 0.121(4) 0.040(2) 0.061(2) 0.0103(18) -0.010(2) 0.013(2)
F1 0.051(2) 0.040(2) 0.160(5) 0.026(3) 0.014(3) -0.0013(19)
C16 0.039(3) 0.036(3) 0.042(3) 0.006(2) 0.003(2) 0.014(2)
N1 0.031(2) 0.034(2) 0.038(2) 0.0032(17) 0.0003(16) 0.0148(18)
C33 0.036(3) 0.033(3) 0.054(3) 0.002(2) -0.001(2) 0.003(2)
C34 0.030(2) 0.027(2) 0.047(3) 0.002(2) 0.004(2) 0.007(2)
C36 0.032(3) 0.035(3) 0.047(3) 0.003(2) 0.003(2) 0.007(2)
C39 0.034(3) 0.053(3) 0.043(3) 0.003(2) 0.003(2) 0.021(3)
F3 0.050(2) 0.064(3) 0.117(4) 0.017(3) 0.012(2) 0.020(2)
C41 0.029(2) 0.040(3) 0.040(3) 0.002(2) 0.005(2) 0.005(2)
C11 0.025(2) 0.025(2) 0.042(3) 0.0036(19) -0.0003(18) 0.0067(18)
N2 0.040(2) 0.044(3) 0.047(3) 0.004(2) 0.005(2) 0.017(2)
C29 0.029(2) 0.029(3) 0.055(3) 0.003(2) 0.006(2) 0.005(2)
C18 0.031(2) 0.035(3) 0.044(3) 0.003(2) 0.003(2) 0.009(2)
C12 0.027(2) 0.029(2) 0.048(3) 0.008(2) 0.003(2) 0.010(2)
C28 0.033(2) 0.039(3) 0.033(2) 0.006(2) 0.0033(18) 0.015(2)
N3 0.039(2) 0.028(2) 0.049(2) 0.0011(18) 0.0019(19) 0.0128(18)
C24 0.047(3) 0.040(3) 0.037(3) 0.001(2) 0.003(2) 0.024(2)
C17 0.035(2) 0.025(2) 0.038(2) 0.0014(18) 0.0042(19) 0.008(2)
C35 0.032(2) 0.033(2) 0.031(2) 0.0012(18) -0.0015(18) 0.009(2)
C42 0.044(3) 0.045(3) 0.038(3) 0.005(2) 0.003(2) 0.007(3)
C13 0.032(3) 0.032(3) 0.063(3) 0.007(2) 0.002(2) 0.013(2)
C19 0.034(3) 0.040(3) 0.053(3) -0.003(2) 0.000(2) 0.008(2)
C30 0.043(3) 0.043(3) 0.062(4) 0.019(3) 0.007(3) 0.007(3)
C4 0.031(2) 0.039(3) 0.043(3) 0.007(2) 0.003(2) 0.013(2)
C40 0.028(2) 0.039(3) 0.036(2) 0.004(2) 0.0022(19) 0.010(2)
C8 0.052(3) 0.032(3) 0.054(3) 0.000(2) 0.003(3) 0.021(3)
C23 0.034(2) 0.039(3) 0.035(2) 0.003(2) 0.0042(19) 0.019(2)
C2 0.034(3) 0.059(4) 0.040(3) 0.009(2) 0.010(2) 0.011(3)
C6 0.035(3) 0.032(3) 0.042(3) -0.001(2) -0.007(2) 0.015(2)
C27 0.034(3) 0.067(4) 0.036(3) 0.008(2) 0.006(2) 0.022(3)
C32 0.042(3) 0.035(3) 0.070(4) 0.005(3) 0.000(3) 0.001(2)
C31 0.039(3) 0.039(3) 0.086(5) 0.020(3) 0.011(3) 0.003(3)
C43 0.052(4) 0.069(4) 0.041(3) 0.003(3) -0.003(3) 0.012(3)
C38 0.044(3) 0.044(3) 0.047(3) -0.004(2) 0.000(2) 0.023(3)
C100 0.067(5) 0.053(4) 0.055(4) 0.000(3) -0.002(3) 0.006(3)
C22 0.055(3) 0.029(3) 0.043(3) 0.002(2) -0.003(2) 0.010(2)
C5 0.036(3) 0.043(3) 0.033(2) 0.003(2) 0.0022(19) 0.017(2)
C3 0.041(3) 0.043(3) 0.054(3) 0.014(3) 0.007(2) 0.012(2)
C14 0.039(3) 0.034(3) 0.055(3) 0.011(2) -0.008(2) 0.011(2)
C21 0.072(4) 0.028(3) 0.055(4) 0.007(2) 0.003(3) 0.007(3)
C20 0.044(3) 0.033(3) 0.062(4) -0.004(3) 0.009(3) 0.000(2)
C46 0.044(3) 0.071(4) 0.054(3) -0.017(3) -0.001(3) 0.025(3)
C10 0.056(4) 0.031(3) 0.051(3) 0.005(2) 0.004(3) 0.016(3)
C7 0.051(3) 0.047(3) 0.038(3) -0.001(2) 0.004(2) 0.021(3)
C9 0.059(4) 0.032(3) 0.055(3) 0.010(2) 0.005(3) 0.014(3)
C15 0.045(3) 0.043(3) 0.044(3) 0.012(2) -0.001(2) 0.013(3)
C25 0.065(4) 0.061(4) 0.041(3) 0.002(3) 0.008(3) 0.043(4)
C37 0.046(3) 0.034(3) 0.057(3) 0.002(2) 0.002(3) 0.011(2)
C26 0.045(3) 0.079(5) 0.042(3) 0.007(3) 0.009(2) 0.039(3)
C44 0.070(5) 0.088(6) 0.045(4) -0.010(4) -0.008(3) 0.026(4)
C1 0.068(5) 0.057(4) 0.072(5) 0.025(3) 0.033(4) 0.021(4)
C45 0.063(5) 0.103(7) 0.050(4) -0.024(4) 0.005(3) 0.028(4)

loop_
_atom_type_symbol
_atom_type_description
_atom_type_scat_dispersion_real
_atom_type_scat_dispersion_imag
_atom_type_scat_source
B B 0.0013 0.0007 'International Tables Vol C Tables 4.2.6.8 and 6.1.1.4'
H H 0 0 'International Tables Vol C Tables 4.2.6.8 and 6.1.1.4'
C C 0.0033 0.0016 'International Tables Vol C Tables 4.2.6.8 and 6.1.1.4'
N N 0.0061 0.0033 'International Tables Vol C Tables 4.2.6.8 and 6.1.1.4'
O O 0.0106 0.006 'International Tables Vol C Tables 4.2.6.8 and 6.1.1.4'
F F 0.0171 0.0103 'International Tables Vol C Tables 4.2.6.8 and 6.1.1.4'
Cl Cl 0.1484 0.1585 'International Tables Vol C Tables 4.2.6.8 and 6.1.1.4'
Cu Cu 0.3201 1.2651 'International Tables Vol C Tables 4.2.6.8 and 6.1.1.4'
P P 0.1023 0.0942 'International Tables Vol C Tables 4.2.6.8 and 6.1.1.4'

loop_
_geom_angle_atom_site_label_1
_geom_angle_atom_site_label_2
_geom_angle_atom_site_label_3
_geom_angle
N1 Cu1 N3 81.09(18)
N1 Cu1 P1 118.28(13)
N3 Cu1 P1 116.37(14)
N1 Cu1 P2 114.65(12)
N3 Cu1 P2 107.37(14)
P1 Cu1 P2 114.37(5)
C35 P2 C34 103.9(2)
C35 P2 C41 102.7(2)
C34 P2 C41 102.6(2)
C35 P2 Cu1 116.24(17)
C34 P2 Cu1 114.52(17)
C41 P2 Cu1 115.12(17)
C23 P1 C11 103.2(2)
C23 P1 C17 103.6(2)
C11 P1 C17 103.3(2)
C23 P1 Cu1 109.98(17)
C11 P1 Cu1 116.54(17)
C17 P1 Cu1 118.48(17)
C28 O1 C29 117.3(4)
C11 C16 C15 121.0(5)
C11 C16 H16 119.5
C15 C16 H16 119.5
C4 N1 C5 117.6(5)
C4 N1 Cu1 129.9(4)
C5 N1 Cu1 112.4(4)
C32 C33 C34 121.0(6)
C32 C33 H33 119.5
C34 C33 H33 119.5
C29 C34 C33 117.5(5)
C29 C34 P2 120.6(4)
C33 C34 P2 121.9(4)
C37 C36 C35 120.9(5)
C37 C36 H36 119.5
C35 C36 H36 119.5
C38 C39 C40 119.7(5)
C38 C39 H39 120.1
C40 C39 H39 120.1
C42 C41 C46 118.5(5)
C42 C41 P2 122.8(4)
C46 C41 P2 118.7(5)
C16 C11 C12 119.2(5)
C16 C11 P1 122.2(4)
C12 C11 P1 118.6(4)
C5 N2 C2 117.3(5)
C30 C29 C34 122.1(5)
C30 C29 O1 117.7(5)
C34 C29 O1 120.1(5)
C19 C18 C17 119.6(5)
C19 C18 H18 120.2
C17 C18 H18 120.2
C13 C12 C11 120.1(5)
C13 C12 H12 120
C11 C12 H12 120
C27 C28 O1 122.4(5)
C27 C28 C23 122.5(5)
O1 C28 C23 115.1(4)
C6 N3 C10 119.7(5)
C6 N3 Cu1 113.4(4)
C10 N3 Cu1 126.2(4)
C25 C24 C23 120.5(6)
C25 C24 H24 119.7
C23 C24 H24 119.7
C22 C17 C18 119.0(5)
C22 C17 P1 118.2(4)
C18 C17 P1 122.7(4)
C36 C35 C40 119.0(5)
C36 C35 P2 117.3(4)
C40 C35 P2 123.6(4)
C43 C42 C41 120.5(6)
C43 C42 H42 119.8
C41 C42 H42 119.8
C14 C13 C12 120.2(5)
C14 C13 H13 119.9
C12 C13 H13 119.9
C20 C19 C18 121.3(6)
C20 C19 H19 119.4
C18 C19 H19 119.4
C29 C30 C31 118.6(6)
C29 C30 H30 120.7
C31 C30 H30 120.7
N1 C4 C3 121.1(5)
N1 C4 H4 119.4
C3 C4 H4 119.4
C35 C40 C39 120.1(5)
C35 C40 H40 120
C39 C40 H40 120
C9 C8 C7 121.2(5)
C9 C8 H8 119.4
C7 C8 H8 119.4
C28 C23 C24 117.6(5)
C28 C23 P1 117.0(4)
C24 C23 P1 125.2(4)
N2 C2 C3 121.6(5)
N2 C2 C1 117.2(6)
C3 C2 C1 121.2(6)
N3 C6 C7 122.4(5)
N3 C6 C5 116.4(5)
C7 C6 C5 121.2(5)
C28 C27 C26 118.7(6)
C28 C27 H27 120.7
C26 C27 H27 120.7
C31 C32 C33 120.0(6)
C31 C32 H32 120
C33 C32 H32 120
C32 C31 C30 120.8(6)
C32 C31 H31 119.6
C30 C31 H31 119.6
C44 C43 C42 119.8(7)
C44 C43 H43 120.1
C42 C43 H43 120.1
C37 C38 C39 119.9(5)
C37 C38 H38 120
C39 C38 H38 120
Cl3 C100 Cl1 111.6(5)
Cl3 C100 Cl2 109.9(5)
Cl1 C100 Cl2 110.9(4)
Cl3 C100 H100 108.1
Cl1 C100 H100 108.1
Cl2 C100 H100 108.1
C21 C22 C17 120.5(6)
C21 C22 H22 119.7
C17 C22 H22 119.7
N2 C5 N1 125.4(5)
N2 C5 C6 118.4(5)
N1 C5 C6 116.2(5)
C4 C3 C2 117.0(6)
C4 C3 H3 121.5
C2 C3 H3 121.5
C13 C14 C15 120.0(5)
C13 C14 H14 120
C15 C14 H14 120
C22 C21 C20 119.9(6)
C22 C21 H21 120.1
C20 C21 H21 120.1
C19 C20 C21 119.7(6)
C19 C20 H20 120.2
C21 C20 H20 120.2
C45 C46 C41 121.0(7)
C45 C46 H46 119.5
C41 C46 H46 119.5
C9 C10 N3 121.4(6)
C9 C10 H10 119.3
N3 C10 H10 119.3
C8 C7 C6 116.5(6)
C8 C7 H7 121.8
C6 C7 H7 121.8
C10 C9 C8 118.7(6)
C10 C9 H9 120.6
C8 C9 H9 120.6
C16 C15 C14 119.5(6)
C16 C15 H15 120.2
C14 C15 H15 120.2
C24 C25 C26 120.2(6)
C24 C25 H25 119.9
C26 C25 H25 119.9
C36 C37 C38 120.3(6)
C36 C37 H37 119.9
C38 C37 H37 119.9
C27 C26 C25 120.4(5)
C27 C26 H26 119.8
C25 C26 H26 119.8
F4 B1 F1 115.2(6)
F4 B1 F2 111.0(6)
F1 B1 F2 109.7(6)
F4 B1 F3 108.5(6)
F1 B1 F3 107.7(6)
F2 B1 F3 104.0(6)
C45 C44 C43 120.5(7)
C45 C44 H44 119.7
C43 C44 H44 119.7
C2 C1 H1A 109.5
C2 C1 H1B 109.5
H1A C1 H1B 109.5
C2 C1 H1C 109.5
H1A C1 H1C 109.5
H1B C1 H1C 109.5
C44 C45 C46 119.8(7)
C44 C45 H45 120.1
C46 C45 H45 120.1

loop_
_geom_bond_atom_site_label_1
_geom_bond_atom_site_label_2
_geom_bond_distance
Cu1 N1 2.061(5)
Cu1 N3 2.068(4)
Cu1 P1 2.2394(16)
Cu1 P2 2.2675(16)
P2 C35 1.830(5)
P2 C34 1.831(6)
P2 C41 1.843(6)
P1 C23 1.811(5)
P1 C11 1.829(5)
P1 C17 1.830(5)
Cl3 C100 1.726(9)
Cl2 C100 1.747(8)
Cl1 C100 1.743(8)
F2 B1 1.405(8)
O1 C28 1.397(6)
O1 C29 1.401(6)
F4 B1 1.333(8)
F1 B1 1.368(9)
C16 C11 1.378(8)
C16 C15 1.390(8)
C16 H16 0.95
N1 C4 1.325(7)
N1 C5 1.357(7)
C33 C32 1.397(9)
C33 C34 1.400(7)
C33 H33 0.95
C34 C29 1.399(8)
C36 C37 1.374(8)
C36 C35 1.384(8)
C36 H36 0.95
C39 C38 1.385(9)
C39 C40 1.397(8)
C39 H39 0.95
F3 B1 1.421(9)
C41 C42 1.385(8)
C41 C46 1.386(8)
C11 C12 1.402(7)
N2 C5 1.315(7)
N2 C2 1.322(8)
C29 C30 1.380(8)
C18 C19 1.387(8)
C18 C17 1.402(7)
C18 H18 0.95
C12 C13 1.387(7)
C12 H12 0.95
C28 C27 1.389(7)
C28 C23 1.406(8)
N3 C6 1.318(8)
N3 C10 1.377(7)
C24 C25 1.392(8)
C24 C23 1.409(7)
C24 H24 0.95
C17 C22 1.398(8)
C35 C40 1.390(7)
C42 C43 1.384(8)
C42 H42 0.95
C13 C14 1.384(9)
C13 H13 0.95
C19 C20 1.368(9)
C19 H19 0.95
C30 C31 1.404(10)
C30 H30 0.95
C4 C3 1.380(8)
C4 H4 0.95
C40 H40 0.95
C8 C9 1.373(9)
C8 C7 1.400(9)
C8 H8 0.95
C2 C3 1.412(9)
C2 C1 1.484(9)
C6 C7 1.407(7)
C6 C5 1.492(8)
C27 C26 1.393(9)
C27 H27 0.95
C32 C31 1.359(10)
C32 H32 0.95
C31 H31 0.95
C43 C44 1.376(11)
C43 H43 0.95
C38 C37 1.378(9)
C38 H38 0.95
C100 H100 1
C22 C21 1.383(9)
C22 H22 0.95
C3 H3 0.95
C14 C15 1.393(9)
C14 H14 0.95
C21 C20 1.399(10)
C21 H21 0.95
C20 H20 0.95
C46 C45 1.378(10)
C46 H46 0.95
C10 C9 1.362(8)
C10 H10 0.95
C7 H7 0.95
C9 H9 0.95
C15 H15 0.95
C25 C26 1.400(11)
C25 H25 0.95
C37 H37 0.95
C26 H26 0.95
C44 C45 1.365(12)
C44 H44 0.95
C1 H1A 0.98
C1 H1B 0.98
C1 H1C 0.98
C45 H45 0.95
